data_7020181
loop_
_publ_author_name
'Deng, Hai-ning'
'Xing, Ya-lin'
'Xia, Cong-liang'
'Sun, Hong-mei'
'Shen, Qi'
'Zhang, Yong'

_publ_section_title
;
 Ionic iron(III) complexes of bis(phenol)-functionalized imidazolium
 cations: synthesis, structures and catalysis for aryl Grignard
 cross-coupling of alkyl halides.
;
_journal_issue 38
_journal_name_full 'Dalton transactions (Cambridge, England : 2003)'
_journal_page_first 11597
_journal_page_last 11607
_journal_paper_doi 10.1039/c2dt30931a
_journal_volume 41
_journal_year 2012
_chemical_formula_moiety 'C33 H49 Cl4 Fe N2 O2'
_chemical_formula_sum 'C33 H49 Cl4 Fe N2 O2'
_chemical_formula_weight 703.39
_chemical_name_systematic
;
?
;
_space_group_IT_number 15
_symmetry_cell_setting monoclinic
_symmetry_Int_Tables_number 15
_symmetry_space_group_name_Hall '-C 2yc'
_symmetry_space_group_name_H-M 'C 1 2/c 1'
_atom_sites_solution_hydrogens geom
_atom_sites_solution_primary direct
_atom_sites_solution_secondary difmap
_audit_creation_method SHELXL-97
_cell_angle_alpha 90.00
_cell_angle_beta 110.727(13)
_cell_angle_gamma 90.00
_cell_formula_units_Z 4
_cell_length_a 18.221(10)
_cell_length_b 22.283(10)
_cell_length_c 9.501(5)
_cell_measurement_reflns_used 7904
_cell_measurement_temperature 223(2)
_cell_measurement_theta_max 27.6
_cell_measurement_theta_min 3.0
_cell_volume 3608(3)
_computing_cell_refinement CrystalClear
_computing_data_collection CrystalClear
_computing_data_reduction CrystalStructure
_computing_publication_material 'CrystalStructure 3.7.0'
_computing_structure_refinement 'SHELXL-97 (Sheldrick, 1997)'
_computing_structure_solution 'SHELXS-97 (Sheldrick, 1990)'
_diffrn_ambient_temperature 223(2)
_diffrn_detector_area_resol_mean 14.63
_diffrn_measured_fraction_theta_full 0.984
_diffrn_measured_fraction_theta_max 0.984
_diffrn_measurement_device_type 'Rigaku Saturn'
_diffrn_measurement_method \w
_diffrn_radiation_monochromator graphite
_diffrn_radiation_source 'fine-focus sealed tube'
_diffrn_radiation_type MoK\a
_diffrn_radiation_wavelength 0.71075
_diffrn_reflns_av_R_equivalents 0.0504
_diffrn_reflns_av_sigmaI/netI 0.0680
_diffrn_reflns_limit_h_max 20
_diffrn_reflns_limit_h_min -23
_diffrn_reflns_limit_k_max 27
_diffrn_reflns_limit_k_min -28
_diffrn_reflns_limit_l_max 11
_diffrn_reflns_limit_l_min -12
_diffrn_reflns_number 9524
_diffrn_reflns_theta_full 27.49
_diffrn_reflns_theta_max 27.49
_diffrn_reflns_theta_min 3.01
_exptl_absorpt_coefficient_mu 0.745
_exptl_absorpt_correction_T_max 0.801
_exptl_absorpt_correction_T_min 0.445
_exptl_absorpt_correction_type multi-scan
_exptl_absorpt_process_details 'Jacobson, R. (1998) Private communication'
_exptl_crystal_colour yellow
_exptl_crystal_density_diffrn 1.295
_exptl_crystal_density_method 'not measured'
_exptl_crystal_description prism
_exptl_crystal_F_000 1484
_exptl_crystal_size_max 0.80
_exptl_crystal_size_mid 0.30
_exptl_crystal_size_min 0.30
_refine_diff_density_max 0.724
_refine_diff_density_min -0.492
_refine_diff_density_rms 0.074
_refine_ls_extinction_method none
_refine_ls_goodness_of_fit_ref 1.082
_refine_ls_hydrogen_treatment mixed
_refine_ls_matrix_type full
_refine_ls_number_parameters 231
_refine_ls_number_reflns 4087
_refine_ls_number_restraints 6
_refine_ls_restrained_S_all 1.092
_refine_ls_R_factor_all 0.1274
_refine_ls_R_factor_gt 0.0762
_refine_ls_shift/su_max 0.000
_refine_ls_shift/su_mean 0.000
_refine_ls_structure_factor_coef Fsqd
_refine_ls_weighting_details 'calc w=1/[\s^2^(Fo^2^)+(0.1080P)^2^+0.6384P] where P=(Fo^2^+2Fc^2^)/3'
_refine_ls_weighting_scheme calc
_refine_ls_wR_factor_gt 0.1865
_refine_ls_wR_factor_ref 0.2218
_reflns_number_gt 2503
_reflns_number_total 4087
_reflns_threshold_expression >2sigma(I)
_cod_data_source_file c2dt30931a.txt
_cod_data_source_block shelxl
_cod_original_sg_symbol_H-M 'C 2/c'
_cod_database_code 7020181

loop_
_symmetry_equiv_pos_as_xyz
'x, y, z'
'-x, y, -z+1/2'
'x+1/2, y+1/2, z'
'-x+1/2, y+1/2, -z+1/2'
'-x, -y, -z'
'x, -y, z-1/2'
'-x+1/2, -y+1/2, -z'
'x+1/2, -y+1/2, z-1/2'

loop_
_atom_site_label
_atom_site_type_symbol
_atom_site_fract_x
_atom_site_fract_y
_atom_site_fract_z
_atom_site_U_iso_or_equiv
_atom_site_adp_type
_atom_site_occupancy
_atom_site_symmetry_multiplicity
_atom_site_calc_flag
_atom_site_refinement_flags
_atom_site_disorder_assembly
_atom_site_disorder_group
Fe1 Fe 0.5000 0.32541(4) 0.2500 0.0519(3) Uani 1 2 d S . .
Cl1 Cl 0.56564(8) 0.26935(6) 0.14688(17) 0.0688(4) Uani 1 1 d . . .
Cl2 Cl 0.41984(9) 0.38488(6) 0.07954(17) 0.0759(5) Uani 1 1 d . . .
O1 O 0.6873(2) 0.48400(14) -0.1713(4) 0.0529(9) Uani 1 1 d . . .
H1A H 0.711(3) 0.501(3) -0.201(6) 0.064 Uiso 1 1 d . . .
N1 N 0.54639(19) 0.42605(14) -0.1406(3) 0.0373(7) Uani 1 1 d . . .
C1 C 0.5000 0.4604(2) -0.2500 0.0388(12) Uani 1 2 d S . .
H1 H 0.5000 0.5026 -0.2500 0.047 Uiso 1 2 calc SR . .
C2 C 0.5287(3) 0.36745(19) -0.1821(5) 0.0527(11) Uani 1 1 d . . .
H2 H 0.5525 0.3334 -0.1258 0.063 Uiso 1 1 calc R . .
C3 C 0.6055(2) 0.44638(18) 0.0017(4) 0.0413(9) Uani 1 1 d . . .
H3A H 0.5896 0.4341 0.0857 0.050 Uiso 1 1 calc R . .
H3B H 0.6084 0.4903 0.0019 0.050 Uiso 1 1 calc R . .
C4 C 0.6856(2) 0.42058(16) 0.0236(4) 0.0348(8) Uani 1 1 d . . .
C5 C 0.7262(2) 0.44041(16) -0.0678(4) 0.0365(8) Uani 1 1 d . . .
C6 C 0.7990(2) 0.41665(16) -0.0549(4) 0.0385(9) Uani 1 1 d . . .
C7 C 0.8296(2) 0.37274(16) 0.0567(5) 0.0412(9) Uani 1 1 d . . .
H7 H 0.8789 0.3563 0.0680 0.049 Uiso 1 1 calc R . .
C8 C 0.7919(2) 0.35204(17) 0.1513(4) 0.0392(9) Uani 1 1 d . A .
C9 C 0.7187(2) 0.37639(17) 0.1321(4) 0.0394(9) Uani 1 1 d . . .
H9 H 0.6910 0.3629 0.1928 0.047 Uiso 1 1 calc R . .
C10 C 0.8428(3) 0.4356(2) -0.1599(5) 0.0519(11) Uani 1 1 d . . .
C11 C 0.8633(3) 0.5029(2) -0.1441(6) 0.0604(13) Uani 1 1 d . . .
H11A H 0.8155 0.5263 -0.1685 0.091 Uiso 1 1 calc R . .
H11B H 0.8902 0.5135 -0.2125 0.091 Uiso 1 1 calc R . .
H11C H 0.8972 0.5114 -0.0415 0.091 Uiso 1 1 calc R . .
C12 C 0.9217(4) 0.4033(3) -0.1226(8) 0.087(2) Uani 1 1 d . . .
H12A H 0.9524 0.4085 -0.0167 0.130 Uiso 1 1 calc R . .
H12B H 0.9500 0.4202 -0.1827 0.130 Uiso 1 1 calc R . .
H12C H 0.9127 0.3609 -0.1449 0.130 Uiso 1 1 calc R . .
C13 C 0.7916(4) 0.4210(3) -0.3248(6) 0.0812(18) Uani 1 1 d . . .
H13A H 0.7803 0.3784 -0.3345 0.122 Uiso 1 1 calc R . .
H13B H 0.8196 0.4322 -0.3907 0.122 Uiso 1 1 calc R . .
H13C H 0.7428 0.4433 -0.3524 0.122 Uiso 1 1 calc R . .
C14 C 0.8301(3) 0.30421(18) 0.2709(5) 0.0492(11) Uani 1 1 d D . .
C15 C 0.8495(10) 0.2496(4) 0.2062(15) 0.082(4) Uani 0.50 1 d PD A 1
H15A H 0.8803 0.2232 0.2866 0.123 Uiso 0.50 1 calc PR A 1
H15B H 0.8795 0.2599 0.1434 0.123 Uiso 0.50 1 calc PR A 1
H15C H 0.8015 0.2294 0.1458 0.123 Uiso 0.50 1 calc PR A 1
C16 C 0.9029(5) 0.3324(4) 0.3873(11) 0.061(3) Uani 0.50 1 d PD A 1
H16A H 0.9313 0.3021 0.4594 0.091 Uiso 0.50 1 calc PR A 1
H16B H 0.8871 0.3645 0.4394 0.091 Uiso 0.50 1 calc PR A 1
H16C H 0.9366 0.3484 0.3370 0.091 Uiso 0.50 1 calc PR A 1
C17 C 0.7789(6) 0.2901(5) 0.3658(12) 0.059(3) Uani 0.50 1 d PD A 1
H17A H 0.7337 0.2667 0.3064 0.089 Uiso 0.50 1 calc PR A 1
H17B H 0.7614 0.3273 0.3966 0.089 Uiso 0.50 1 calc PR A 1
H17C H 0.8095 0.2674 0.4543 0.089 Uiso 0.50 1 calc PR A 1
C15' C 0.7906(8) 0.2438(4) 0.2111(16) 0.085(4) Uani 0.50 1 d PD A 2
H15D H 0.7889 0.2380 0.1088 0.128 Uiso 0.50 1 calc PR A 2
H15E H 0.7376 0.2438 0.2124 0.128 Uiso 0.50 1 calc PR A 2
H15F H 0.8204 0.2116 0.2744 0.128 Uiso 0.50 1 calc PR A 2
C16' C 0.9150(5) 0.2913(6) 0.2810(14) 0.078(3) Uani 0.50 1 d PD A 2
H16D H 0.9387 0.2624 0.3606 0.117 Uiso 0.50 1 calc PR A 2
H16E H 0.9451 0.3282 0.3029 0.117 Uiso 0.50 1 calc PR A 2
H16F H 0.9145 0.2751 0.1860 0.117 Uiso 0.50 1 calc PR A 2
C17' C 0.8296(13) 0.3193(7) 0.4210(11) 0.112(7) Uani 0.50 1 d PD A 2
H17D H 0.7961 0.3539 0.4138 0.167 Uiso 0.50 1 calc PR A 2
H17E H 0.8825 0.3284 0.4874 0.167 Uiso 0.50 1 calc PR A 2
H17F H 0.8097 0.2854 0.4608 0.167 Uiso 0.50 1 calc PR A 2

loop_
_atom_site_aniso_label
_atom_site_aniso_U_11
_atom_site_aniso_U_22
_atom_site_aniso_U_33
_atom_site_aniso_U_23
_atom_site_aniso_U_13
_atom_site_aniso_U_12
Fe1 0.0480(6) 0.0390(5) 0.0656(7) 0.000 0.0163(5) 0.000
Cl1 0.0629(8) 0.0533(7) 0.0927(10) -0.0097(7) 0.0309(8) 0.0038(6)
Cl2 0.0745(10) 0.0608(7) 0.0851(10) 0.0168(7) 0.0190(8) 0.0179(7)
O1 0.049(2) 0.0524(19) 0.056(2) 0.0149(15) 0.0164(16) 0.0058(15)
N1 0.0367(18) 0.0366(16) 0.0364(18) -0.0031(14) 0.0101(15) 0.0015(14)
C1 0.034(3) 0.032(2) 0.052(3) 0.000 0.016(3) 0.000
C2 0.057(3) 0.037(2) 0.051(2) 0.0024(19) 0.004(2) 0.004(2)
C3 0.035(2) 0.045(2) 0.043(2) -0.0062(18) 0.0122(19) -0.0012(18)
C4 0.034(2) 0.0343(17) 0.034(2) -0.0018(16) 0.0096(17) -0.0015(16)
C5 0.037(2) 0.0333(17) 0.036(2) 0.0049(16) 0.0092(17) 0.0023(16)
C6 0.041(2) 0.0323(17) 0.041(2) -0.0010(16) 0.0128(18) 0.0016(17)
C7 0.038(2) 0.0330(18) 0.049(2) 0.0013(17) 0.0106(19) 0.0025(17)
C8 0.042(2) 0.0326(17) 0.037(2) 0.0027(16) 0.0071(19) -0.0014(17)
C9 0.041(2) 0.0376(19) 0.039(2) -0.0014(17) 0.0133(18) -0.0080(17)
C10 0.056(3) 0.044(2) 0.066(3) 0.001(2) 0.034(3) 0.001(2)
C11 0.061(3) 0.050(2) 0.076(3) 0.013(2) 0.032(3) -0.003(2)
C12 0.091(4) 0.065(3) 0.140(6) 0.033(4) 0.087(5) 0.032(3)
C13 0.116(5) 0.080(4) 0.065(3) -0.009(3) 0.053(4) -0.019(4)
C14 0.047(3) 0.041(2) 0.052(3) 0.0149(19) 0.008(2) 0.0047(19)
C15 0.135(13) 0.048(6) 0.085(9) 0.021(6) 0.064(10) 0.029(8)
C16 0.040(5) 0.066(6) 0.062(6) 0.020(5) 0.000(5) 0.011(5)
C17 0.055(6) 0.069(7) 0.044(6) 0.032(5) 0.005(5) 0.017(5)
C15' 0.085(10) 0.052(6) 0.090(10) 0.016(6) -0.005(8) -0.001(7)
C16' 0.069(8) 0.077(7) 0.073(7) 0.031(7) 0.005(6) 0.014(6)
C17' 0.20(2) 0.080(9) 0.040(7) 0.015(6) 0.031(10) 0.069(12)

loop_
_atom_type_symbol
_atom_type_description
_atom_type_scat_dispersion_real
_atom_type_scat_dispersion_imag
_atom_type_scat_source
C C 0.0033 0.0016 'International Tables Vol C Tables 4.2.6.8 and 6.1.1.4'
H H 0.0000 0.0000 'International Tables Vol C Tables 4.2.6.8 and 6.1.1.4'
N N 0.0061 0.0033 'International Tables Vol C Tables 4.2.6.8 and 6.1.1.4'
O O 0.0106 0.0060 'International Tables Vol C Tables 4.2.6.8 and 6.1.1.4'
Cl Cl 0.1484 0.1585 'International Tables Vol C Tables 4.2.6.8 and 6.1.1.4'
Fe Fe 0.3463 0.8444 'International Tables Vol C Tables 4.2.6.8 and 6.1.1.4'

loop_
_geom_angle_atom_site_label_1
_geom_angle_atom_site_label_2
_geom_angle_atom_site_label_3
_geom_angle
_geom_angle_site_symmetry_1
_geom_angle_site_symmetry_3
Cl1 Fe1 Cl1 110.31(9) . 2_655
Cl1 Fe1 Cl2 110.38(7) . 2_655
Cl1 Fe1 Cl2 109.89(7) 2_655 2_655
Cl1 Fe1 Cl2 109.89(7) . .
Cl1 Fe1 Cl2 110.38(7) 2_655 .
Cl2 Fe1 Cl2 105.91(9) 2_655 .
C5 O1 H1A 116(5) . .
C1 N1 C2 107.8(3) . .
C1 N1 C3 126.8(3) . .
C2 N1 C3 125.4(3) . .
N1 C1 N1 109.4(5) . 2_654
N1 C1 H1 125.3 . .
N1 C1 H1 125.3 2_654 .
C2 C2 N1 107.5(2) 2_654 .
C2 C2 H2 126.3 2_654 .
N1 C2 H2 126.3 . .
N1 C3 C4 111.5(3) . .
N1 C3 H3A 109.3 . .
C4 C3 H3A 109.3 . .
N1 C3 H3B 109.3 . .
C4 C3 H3B 109.3 . .
H3A C3 H3B 108.0 . .
C5 C4 C9 119.7(4) . .
C5 C4 C3 119.5(3) . .
C9 C4 C3 120.8(3) . .
O1 C5 C6 124.2(3) . .
O1 C5 C4 114.3(3) . .
C6 C5 C4 121.5(3) . .
C5 C6 C7 116.3(4) . .
C5 C6 C10 122.3(4) . .
C7 C6 C10 121.4(4) . .
C8 C7 C6 124.3(4) . .
C8 C7 H7 117.8 . .
C6 C7 H7 117.8 . .
C9 C8 C7 117.1(4) . .
C9 C8 C14 122.0(4) . .
C7 C8 C14 120.8(4) . .
C8 C9 C4 121.0(4) . .
C8 C9 H9 119.5 . .
C4 C9 H9 119.5 . .
C12 C10 C11 105.0(4) . .
C12 C10 C6 112.4(4) . .
C11 C10 C6 111.5(4) . .
C12 C10 C13 108.4(5) . .
C11 C10 C13 109.9(4) . .
C6 C10 C13 109.4(4) . .
C10 C11 H11A 109.5 . .
C10 C11 H11B 109.5 . .
H11A C11 H11B 109.5 . .
C10 C11 H11C 109.5 . .
H11A C11 H11C 109.5 . .
H11B C11 H11C 109.5 . .
C10 C12 H12A 109.5 . .
C10 C12 H12B 109.5 . .
H12A C12 H12B 109.5 . .
C10 C12 H12C 109.5 . .
H12A C12 H12C 109.5 . .
H12B C12 H12C 109.5 . .
C10 C13 H13A 109.5 . .
C10 C13 H13B 109.5 . .
H13A C13 H13B 109.5 . .
C10 C13 H13C 109.5 . .
H13A C13 H13C 109.5 . .
H13B C13 H13C 109.5 . .
C15 C14 C17' 133.1(7) . .
C15 C14 C16 111.6(9) . .
C17' C14 C16 60.4(10) . .
C15 C14 C8 112.4(6) . .
C17' C14 C8 113.8(6) . .
C16 C14 C8 107.5(5) . .
C15 C14 C15' 42.8(7) . .
C17' C14 C15' 113.3(11) . .
C16 C14 C15' 143.1(7) . .
C8 C14 C15' 107.8(6) . .
C15 C14 C17 111.2(8) . .
C17' C14 C17 42.7(8) . .
C16 C14 C17 102.1(7) . .
C8 C14 C17 111.5(5) . .
C15' C14 C17 74.8(9) . .
C15 C14 C16' 59.0(8) . .
C17' C14 C16' 109.4(10) . .
C16 C14 C16' 55.7(7) . .
C8 C14 C16' 110.9(5) . .
C15' C14 C16' 100.8(8) . .
C17 C14 C16' 136.5(6) . .
C14 C15 H15A 109.5 . .
C14 C15 H15B 109.5 . .
C14 C15 H15C 109.5 . .
C14 C16 H16A 109.5 . .
C14 C16 H16B 109.5 . .
C14 C16 H16C 109.5 . .
C14 C17 H17A 109.5 . .
C14 C17 H17B 109.5 . .
C14 C17 H17C 109.5 . .
C14 C15' H15D 109.5 . .
C14 C15' H15E 109.5 . .
H15D C15' H15E 109.5 . .
C14 C15' H15F 109.5 . .
H15D C15' H15F 109.5 . .
H15E C15' H15F 109.5 . .
C14 C16' H16D 109.5 . .
C14 C16' H16E 109.5 . .
H16D C16' H16E 109.5 . .
C14 C16' H16F 109.5 . .
H16D C16' H16F 109.5 . .
H16E C16' H16F 109.5 . .
C14 C17' H17D 109.5 . .
C14 C17' H17E 109.5 . .
H17D C17' H17E 109.5 . .
C14 C17' H17F 109.5 . .
H17D C17' H17F 109.5 . .
H17E C17' H17F 109.5 . .

loop_
_geom_bond_atom_site_label_1
_geom_bond_atom_site_label_2
_geom_bond_distance
_geom_bond_site_symmetry_2
Fe1 Cl1 2.1864(15) .
Fe1 Cl1 2.1864(15) 2_655
Fe1 Cl2 2.1995(16) 2_655
Fe1 Cl2 2.1995(16) .
O1 C5 1.386(5) .
O1 H1A 0.70(5) .
N1 C1 1.327(4) .
N1 C2 1.369(5) .
N1 C3 1.471(5) .
C1 N1 1.327(4) 2_654
C1 H1 0.9400 .
C2 C2 1.344(9) 2_654
C2 H2 0.9400 .
C3 C4 1.512(5) .
C3 H3A 0.9800 .
C3 H3B 0.9800 .
C4 C5 1.398(5) .
C4 C9 1.398(5) .
C5 C6 1.392(6) .
C6 C7 1.405(5) .
C6 C10 1.541(6) .
C7 C8 1.390(6) .
C7 H7 0.9400 .
C8 C9 1.392(6) .
C8 C14 1.533(5) .
C9 H9 0.9400 .
C10 C12 1.532(7) .
C10 C11 1.541(6) .
C10 C13 1.548(7) .
C11 H11A 0.9700 .
C11 H11B 0.9700 .
C11 H11C 0.9700 .
C12 H12A 0.9700 .
C12 H12B 0.9700 .
C12 H12C 0.9700 .
C13 H13A 0.9700 .
C13 H13B 0.9700 .
C13 H13C 0.9700 .
C14 C15 1.462(8) .
C14 C17' 1.468(8) .
C14 C16 1.530(8) .
C14 C15' 1.536(8) .
C14 C17 1.541(8) .
C14 C16' 1.543(8) .
C15 H15A 0.9700 .
C15 H15B 0.9700 .
C15 H15C 0.9700 .
C16 H16A 0.9700 .
C16 H16B 0.9700 .
C16 H16C 0.9700 .
C17 H17A 0.9700 .
C17 H17B 0.9700 .
C17 H17C 0.9700 .
C15' H15D 0.9700 .
C15' H15E 0.9700 .
C15' H15F 0.9700 .
C16' H16D 0.9700 .
C16' H16E 0.9700 .
C16' H16F 0.9700 .
C17' H17D 0.9700 .
C17' H17E 0.9700 .
C17' H17F 0.9700 .

loop_
_geom_hbond_atom_site_label_D
_geom_hbond_atom_site_label_H
_geom_hbond_atom_site_label_A
_geom_hbond_distance_DH
_geom_hbond_distance_HA
_geom_hbond_distance_DA
_geom_hbond_angle_DHA
O1 H1A C11 0.70(5) 2.64(6) 3.154(6) 132(6)
O1 H1A C13 0.70(5) 2.82(6) 3.110(7) 108(5)

loop_
_geom_torsion_atom_site_label_1
_geom_torsion_atom_site_label_2
_geom_torsion_atom_site_label_3
_geom_torsion_atom_site_label_4
_geom_torsion
_geom_torsion_site_symmetry_4
C2 N1 C1 N1 0.0(2) 2_654
C3 N1 C1 N1 -179.1(4) 2_654
C1 N1 C2 C2 0.1(6) 2_654
C3 N1 C2 C2 179.2(4) 2_654
C1 N1 C3 C4 -124.7(3) .
C2 N1 C3 C4 56.5(5) .
N1 C3 C4 C5 70.0(5) .
N1 C3 C4 C9 -108.8(4) .
C9 C4 C5 O1 179.7(3) .
C3 C4 C5 O1 0.9(5) .
C9 C4 C5 C6 0.8(6) .
C3 C4 C5 C6 -178.0(3) .
O1 C5 C6 C7 180.0(4) .
C4 C5 C6 C7 -1.3(6) .
O1 C5 C6 C10 -1.9(6) .
C4 C5 C6 C10 176.8(4) .
C5 C6 C7 C8 0.5(6) .
C10 C6 C7 C8 -177.6(4) .
C6 C7 C8 C9 0.7(6) .
C6 C7 C8 C14 -179.6(4) .
C7 C8 C9 C4 -1.2(6) .
C14 C8 C9 C4 179.1(4) .
C5 C4 C9 C8 0.5(6) .
C3 C4 C9 C8 179.2(3) .
C5 C6 C10 C12 179.7(4) .
C7 C6 C10 C12 -2.3(6) .
C5 C6 C10 C11 62.1(6) .
C7 C6 C10 C11 -119.9(4) .
C5 C6 C10 C13 -59.8(5) .
C7 C6 C10 C13 118.2(5) .
C9 C8 C14 C15 123.3(8) .
C7 C8 C14 C15 -56.4(9) .
C9 C8 C14 C17' -48.8(11) .
C7 C8 C14 C17' 131.5(11) .
C9 C8 C14 C16 -113.5(6) .
C7 C8 C14 C16 66.8(7) .
C9 C8 C14 C15' 77.8(8) .
C7 C8 C14 C15' -101.9(8) .
C9 C8 C14 C17 -2.4(7) .
C7 C8 C14 C17 177.9(6) .
C9 C8 C14 C16' -172.7(7) .
C7 C8 C14 C16' 7.6(7) .
